data_2224466
loop_
_publ_author_name
'Goh, Jia Hao'
'Fun, Hoong-Kun'
'Adhikari, Adithya'
'Kalluraya, B.'

_publ_section_title 5-Bromo-2-[5-(4-nitrophenyl)-3-phenyl-4,5-dihydro-1<i>H</i>-pyrazol-1-yl]pyrimidine
_journal_coeditor_code TK2577
_journal_issue 12
_journal_name_full 'Acta Crystallographica Section E'
_journal_page_first o3134
_journal_page_last o3135
_journal_paper_doi 10.1107/S1600536809048600
_journal_volume 65
_journal_year 2009
_chemical_formula_iupac 'C19 H14 Br N5 O2'
_chemical_formula_moiety 'C19 H14 Br N5 O2'
_chemical_formula_sum 'C19 H14 Br N5 O2'
_chemical_formula_weight 424.26
_chemical_name_systematic
;
5-Bromo-2-[5-(4-nitrophenyl)-3-phenyl-4,5-dihydro-1<i>H</i>-
pyrazol-1-yl]pyrimidine
;
_space_group_IT_number 2
_symmetry_cell_setting triclinic
_symmetry_space_group_name_Hall '-P 1'
_symmetry_space_group_name_H-M 'P -1'
_atom_sites_solution_hydrogens geom
_atom_sites_solution_primary direct
_atom_sites_solution_secondary difmap
_audit_creation_method SHELXL-97
_cell_angle_alpha 114.9690(10)
_cell_angle_beta 103.3030(10)
_cell_angle_gamma 91.5600(10)
_cell_formula_units_Z 2
_cell_length_a 6.97090(10)
_cell_length_b 11.6500(2)
_cell_length_c 12.4365(2)
_cell_measurement_reflns_used 9873
_cell_measurement_temperature 100.00(10)
_cell_measurement_theta_max 33.9
_cell_measurement_theta_min 3.0
_cell_volume 882.12(3)
_computing_cell_refinement 'SAINT (Bruker, 2005)'
_computing_data_collection 'APEX2 (Bruker, 2005)'
_computing_data_reduction 'SAINT (Bruker, 2005)'
_computing_molecular_graphics 'SHELXTL (Sheldrick, 2008)'
_computing_publication_material
;
SHELXTL (Sheldrick, 2008) and PLATON (Spek, 2009)
;
_computing_structure_refinement 'SHELXTL (Sheldrick, 2008)'
_computing_structure_solution 'SHELXTL (Sheldrick, 2008)'
_diffrn_ambient_temperature 100.00(10)
_diffrn_measured_fraction_theta_full 0.990
_diffrn_measured_fraction_theta_max 0.990
_diffrn_measurement_device_type
;
Bruker SMART APEXII CCD area-detector diffractometer
;
_diffrn_measurement_method '\f and \w scans'
_diffrn_radiation_monochromator graphite
_diffrn_radiation_source 'fine-focus sealed tube'
_diffrn_radiation_type MoK\a
_diffrn_radiation_wavelength 0.71073
_diffrn_reflns_av_R_equivalents 0.026
_diffrn_reflns_av_sigmaI/netI 0.018
_diffrn_reflns_limit_h_max 8
_diffrn_reflns_limit_h_min -8
_diffrn_reflns_limit_k_max 14
_diffrn_reflns_limit_k_min -14
_diffrn_reflns_limit_l_max 15
_diffrn_reflns_limit_l_min -15
_diffrn_reflns_number 28197
_diffrn_reflns_theta_full 27.0
_diffrn_reflns_theta_max 27.0
_diffrn_reflns_theta_min 2.0
_diffrn_standards_number 0
_exptl_absorpt_coefficient_mu 2.356
_exptl_absorpt_correction_T_max 0.760
_exptl_absorpt_correction_T_min 0.510
_exptl_absorpt_correction_type multi-scan
_exptl_absorpt_process_details '(<i>SADABS</i>; Bruker, 2005)'
_exptl_crystal_colour green
_exptl_crystal_density_diffrn 1.597
_exptl_crystal_density_method 'not measured'
_exptl_crystal_description block
_exptl_crystal_F_000 428
_exptl_crystal_size_max 0.33
_exptl_crystal_size_mid 0.218
_exptl_crystal_size_min 0.123
_refine_diff_density_max 0.49
_refine_diff_density_min -0.30
_refine_ls_extinction_method none
_refine_ls_goodness_of_fit_ref 1.05
_refine_ls_hydrogen_treatment refall
_refine_ls_matrix_type full
_refine_ls_number_parameters 300
_refine_ls_number_reflns 3804
_refine_ls_number_restraints 0
_refine_ls_restrained_S_all 1.05
_refine_ls_R_factor_all 0.029
_refine_ls_R_factor_gt 0.024
_refine_ls_shift/su_max 0.001
_refine_ls_shift/su_max_lt 0.001
_refine_ls_shift/su_mean 0.000
_refine_ls_structure_factor_coef Fsqd
_refine_ls_weighting_details 'calc w=1/[\s^2^(Fo^2^)+(0.0288P)^2^+0.5594P] where P=(Fo^2^+2Fc^2^)/3'
_refine_ls_weighting_scheme calc
_refine_ls_wR_factor_gt 0.058
_refine_ls_wR_factor_ref 0.060
_reflns_number_gt 3431
_reflns_number_total 3804
_reflns_threshold_expression I>2\s(I)
_cod_data_source_file tk2577.cif
_cod_data_source_block I
_cod_depositor_comments
;
The following automatic conversions were performed:
'_symmetry_cell_setting' value 'Triclinic' changed to 'triclinic'
according to '/home/saulius/struct/CIF-dictionaries/cif_core.dic'
dictionary named 'cif_core.dic' version 2.4.1 from 2010-06-29.

Automatic conversion script
Id: cif_fix_enum 1527 2010-12-29 10:47:43Z saulius 

The following automatic conversions were performed:

'_symmetry_cell_setting' value 'Triclinic' changed to 'triclinic'
according to /home/saulius/struct/CIF-dictionaries/cif_core.dic
dictionary named 'cif_core.dic' version 2.4.1 from 2010-06-29.

Automatic conversion script
Id: cif_fix_values 1715 2011-07-08 13:25:40Z adriana 
;
_cod_original_cell_volume 882.12(2)
_cod_database_code 2224466
_cod_database_fobs_code 2224466

loop_
_symmetry_equiv_pos_as_xyz
'x, y, z'
'-x, -y, -z'

loop_
_atom_site_type_symbol
_atom_site_label
_atom_site_fract_x
_atom_site_fract_y
_atom_site_fract_z
_atom_site_U_iso_or_equiv
_atom_site_adp_type
_atom_site_calc_flag
_atom_site_refinement_flags
_atom_site_occupancy
_atom_site_disorder_assembly
_atom_site_disorder_group
Br Br1 0.32778(3) 0.891599(17) 1.068122(15) 0.02770(7) Uani d . 1 . .
O O1 -0.3115(2) 0.02211(12) 0.64236(12) 0.0274(3) Uani d . 1 . .
O O2 -0.0404(2) -0.01117(12) 0.74511(11) 0.0258(3) Uani d . 1 . .
N N1 0.2287(2) 0.49488(13) 0.46957(12) 0.0175(3) Uani d . 1 . .
N N2 0.2681(2) 0.47661(13) 0.57546(12) 0.0177(3) Uani d . 1 . .
N N3 0.3203(2) 0.54232(13) 0.78176(13) 0.0191(3) Uani d . 1 . .
N N4 0.2364(2) 0.68890(13) 0.69321(13) 0.0182(3) Uani d . 1 . .
N N5 -0.1294(2) 0.03714(13) 0.68034(13) 0.0205(3) Uani d . 1 . .
C C1 0.1859(3) 0.48220(17) 0.22862(16) 0.0224(4) Uani d . 1 . .
C C2 0.1604(3) 0.4683(2) 0.10980(17) 0.0282(4) Uani d . 1 . .
C C3 0.1682(3) 0.3501(2) 0.01564(17) 0.0300(4) Uani d . 1 . .
C C4 0.2012(3) 0.24641(19) 0.04084(17) 0.0275(4) Uani d . 1 . .
C C5 0.2323(3) 0.26060(18) 0.16071(16) 0.0236(4) Uani d . 1 . .
C C6 0.2252(2) 0.37903(16) 0.25600(15) 0.0201(3) Uani d . 1 . .
C C7 0.2607(2) 0.39338(15) 0.38231(15) 0.0176(3) Uani d . 1 . .
C C8 0.3349(3) 0.29328(16) 0.42148(17) 0.0228(4) Uani d . 1 . .
C C9 0.3406(3) 0.35347(16) 0.55889(15) 0.0191(3) Uani d . 1 . .
C C10 0.2129(3) 0.27153(15) 0.59130(14) 0.0175(3) Uani d . 1 . .
C C11 0.0070(3) 0.24832(16) 0.54497(15) 0.0188(3) Uani d . 1 . .
C C12 -0.1072(3) 0.17094(16) 0.57339(15) 0.0191(3) Uani d . 1 . .
C C13 -0.0101(3) 0.11782(15) 0.64817(15) 0.0178(3) Uani d . 1 . .
C C14 0.1942(3) 0.13677(16) 0.69325(16) 0.0211(3) Uani d . 1 . .
C C15 0.3060(3) 0.21486(16) 0.66433(16) 0.0213(3) Uani d . 1 . .
C C16 0.2747(2) 0.57397(15) 0.68747(15) 0.0165(3) Uani d . 1 . .
C C17 0.3326(3) 0.63670(17) 0.89244(16) 0.0207(3) Uani d . 1 . .
C C18 0.2999(3) 0.75881(16) 0.90934(15) 0.0204(3) Uani d . 1 . .
C C19 0.2496(3) 0.78065(16) 0.80562(16) 0.0201(3) Uani d . 1 . .
H H1A 0.177(3) 0.563(2) 0.2909(19) 0.025(5) Uiso d . 1 . .
H H2A 0.138(4) 0.540(2) 0.092(2) 0.038(6) Uiso d . 1 . .
H H3A 0.154(3) 0.340(2) -0.066(2) 0.037(6) Uiso d . 1 . .
H H4A 0.206(3) 0.169(2) -0.020(2) 0.024(5) Uiso d . 1 . .
H H5A 0.257(3) 0.190(2) 0.178(2) 0.028(5) Uiso d . 1 . .
H H8A 0.467(3) 0.2771(19) 0.4110(19) 0.024(5) Uiso d . 1 . .
H H8B 0.250(3) 0.214(2) 0.378(2) 0.031(6) Uiso d . 1 . .
H H9A 0.478(3) 0.3691(17) 0.6123(17) 0.013(4) Uiso d . 1 . .
H H11A -0.055(3) 0.2853(18) 0.4970(18) 0.019(5) Uiso d . 1 . .
H H12A -0.245(3) 0.1549(19) 0.5429(19) 0.024(5) Uiso d . 1 . .
H H14A 0.258(3) 0.0991(19) 0.7416(19) 0.025(5) Uiso d . 1 . .
H H15A 0.446(3) 0.2291(19) 0.6952(19) 0.025(5) Uiso d . 1 . .
H H17A 0.372(3) 0.6149(19) 0.9598(19) 0.022(5) Uiso d . 1 . .
H H19A 0.224(3) 0.8658(19) 0.8141(18) 0.019(5) Uiso d . 1 . .

loop_
_atom_site_aniso_label
_atom_site_aniso_U_11
_atom_site_aniso_U_22
_atom_site_aniso_U_33
_atom_site_aniso_U_12
_atom_site_aniso_U_13
_atom_site_aniso_U_23
Br1 0.02884(11) 0.02882(11) 0.01659(9) 0.00509(7) 0.00679(7) 0.00134(7)
O1 0.0263(7) 0.0275(7) 0.0323(7) 0.0020(5) 0.0112(6) 0.0154(6)
O2 0.0386(8) 0.0213(6) 0.0223(6) 0.0044(5) 0.0086(6) 0.0139(5)
N1 0.0171(7) 0.0197(7) 0.0145(6) 0.0012(5) 0.0029(5) 0.0070(5)
N2 0.0231(8) 0.0155(6) 0.0160(7) 0.0037(5) 0.0070(6) 0.0073(5)
N3 0.0199(7) 0.0202(7) 0.0180(7) 0.0023(6) 0.0060(6) 0.0087(6)
N4 0.0185(7) 0.0179(7) 0.0174(7) 0.0043(5) 0.0047(6) 0.0068(6)
N5 0.0302(9) 0.0147(6) 0.0173(7) 0.0036(6) 0.0107(6) 0.0055(6)
C1 0.0190(9) 0.0260(9) 0.0173(8) 0.0058(7) 0.0023(7) 0.0061(7)
C2 0.0244(10) 0.0390(11) 0.0209(9) 0.0122(8) 0.0031(7) 0.0140(8)
C3 0.0235(10) 0.0459(12) 0.0152(8) 0.0112(8) 0.0028(7) 0.0091(8)
C4 0.0202(9) 0.0321(10) 0.0173(8) 0.0036(8) 0.0049(7) -0.0012(8)
C5 0.0185(9) 0.0247(9) 0.0219(9) 0.0023(7) 0.0063(7) 0.0045(7)
C6 0.0137(8) 0.0250(9) 0.0169(8) 0.0010(6) 0.0040(6) 0.0049(7)
C7 0.0149(8) 0.0172(7) 0.0179(8) -0.0004(6) 0.0050(6) 0.0051(6)
C8 0.0315(10) 0.0164(8) 0.0246(9) 0.0043(7) 0.0156(8) 0.0086(7)
C9 0.0212(9) 0.0161(7) 0.0209(8) 0.0036(6) 0.0081(7) 0.0078(6)
C10 0.0236(9) 0.0140(7) 0.0149(7) 0.0033(6) 0.0077(6) 0.0050(6)
C11 0.0225(9) 0.0184(8) 0.0179(8) 0.0055(7) 0.0056(7) 0.0099(7)
C12 0.0204(9) 0.0187(8) 0.0183(8) 0.0046(7) 0.0060(7) 0.0075(7)
C13 0.0252(9) 0.0137(7) 0.0153(7) 0.0028(6) 0.0085(7) 0.0057(6)
C14 0.0278(10) 0.0197(8) 0.0179(8) 0.0066(7) 0.0054(7) 0.0103(7)
C15 0.0194(9) 0.0216(8) 0.0212(8) 0.0032(7) 0.0030(7) 0.0092(7)
C16 0.0136(8) 0.0174(8) 0.0173(8) 0.0013(6) 0.0048(6) 0.0064(6)
C17 0.0191(9) 0.0255(9) 0.0180(8) 0.0028(7) 0.0059(7) 0.0095(7)
C18 0.0176(8) 0.0222(8) 0.0152(8) 0.0020(7) 0.0049(6) 0.0023(7)
C19 0.0187(9) 0.0192(8) 0.0204(8) 0.0046(7) 0.0051(7) 0.0067(7)

loop_
_atom_type_symbol
_atom_type_description
_atom_type_scat_dispersion_real
_atom_type_scat_dispersion_imag
_atom_type_scat_source
C C 0.0033 0.0016 'International Tables Vol C Tables 4.2.6.8 and 6.1.1.4'
H H 0.0000 0.0000 'International Tables Vol C Tables 4.2.6.8 and 6.1.1.4'
N N 0.0061 0.0033 'International Tables Vol C Tables 4.2.6.8 and 6.1.1.4'
O O 0.0106 0.0060 'International Tables Vol C Tables 4.2.6.8 and 6.1.1.4'
Br Br -0.2901 2.4595 'International Tables Vol C Tables 4.2.6.8 and 6.1.1.4'

loop_
_geom_angle_atom_site_label_1
_geom_angle_atom_site_label_2
_geom_angle_atom_site_label_3
_geom_angle_site_symmetry_1
_geom_angle_site_symmetry_3
_geom_angle
_geom_angle_publ_flag
C7 N1 N2 . . 107.71(14) ?
C16 N2 N1 . . 121.50(13) ?
C16 N2 C9 . . 123.73(14) ?
N1 N2 C9 . . 113.65(13) ?
C17 N3 C16 . . 115.56(15) ?
C19 N4 C16 . . 115.45(14) ?
O1 N5 O2 . . 123.49(14) ?
O1 N5 C13 . . 118.57(14) ?
O2 N5 C13 . . 117.94(15) ?
C2 C1 C6 . . 120.44(17) ?
C2 C1 H1A . . 118.6(12) ?
C6 C1 H1A . . 121.0(12) ?
C1 C2 C3 . . 120.15(19) ?
C1 C2 H2A . . 120.0(14) ?
C3 C2 H2A . . 119.8(14) ?
C4 C3 C2 . . 119.95(17) ?
C4 C3 H3A . . 119.4(14) ?
C2 C3 H3A . . 120.6(14) ?
C3 C4 C5 . . 120.16(17) ?
C3 C4 H4A . . 120.9(13) ?
C5 C4 H4A . . 118.9(13) ?
C4 C5 C6 . . 120.28(18) ?
C4 C5 H5A . . 120.2(13) ?
C6 C5 H5A . . 119.5(13) ?
C1 C6 C5 . . 118.96(16) ?
C1 C6 C7 . . 121.19(15) ?
C5 C6 C7 . . 119.85(16) ?
N1 C7 C6 . . 121.79(16) ?
N1 C7 C8 . . 114.40(15) ?
C6 C7 C8 . . 123.81(15) ?
C7 C8 C9 . . 102.87(13) ?
C7 C8 H8A . . 112.2(12) ?
C9 C8 H8A . . 110.4(12) ?
C7 C8 H8B . . 112.8(13) ?
C9 C8 H8B . . 111.1(13) ?
H8A C8 H8B . . 107.5(18) ?
N2 C9 C10 . . 113.23(14) ?
N2 C9 C8 . . 101.32(13) ?
C10 C9 C8 . . 113.11(14) ?
N2 C9 H9A . . 110.2(10) ?
C10 C9 H9A . . 107.2(10) ?
C8 C9 H9A . . 111.9(10) ?
C11 C10 C15 . . 119.99(15) ?
C11 C10 C9 . . 121.01(15) ?
C15 C10 C9 . . 118.95(15) ?
C12 C11 C10 . . 120.27(16) ?
C12 C11 H11A . . 119.2(12) ?
C10 C11 H11A . . 120.5(12) ?
C13 C12 C11 . . 118.28(16) ?
C13 C12 H12A . . 120.8(12) ?
C11 C12 H12A . . 121.0(12) ?
C14 C13 C12 . . 122.77(15) ?
C14 C13 N5 . . 118.41(15) ?
C12 C13 N5 . . 118.82(15) ?
C13 C14 C15 . . 118.17(16) ?
C13 C14 H14A . . 122.0(13) ?
C15 C14 H14A . . 119.8(13) ?
C14 C15 C10 . . 120.49(17) ?
C14 C15 H15A . . 119.0(12) ?
C10 C15 H15A . . 120.5(12) ?
N3 C16 N4 . . 127.09(15) ?
N3 C16 N2 . . 114.49(14) ?
N4 C16 N2 . . 118.43(14) ?
N3 C17 C18 . . 122.24(16) ?
N3 C17 H17A . . 115.3(12) ?
C18 C17 H17A . . 122.4(12) ?
C17 C18 C19 . . 117.58(15) ?
C17 C18 Br1 . . 121.08(13) ?
C19 C18 Br1 . . 121.33(13) ?
N4 C19 C18 . . 122.05(16) ?
N4 C19 H19A . . 118.1(11) ?
C18 C19 H19A . . 119.8(11) ?

loop_
_geom_bond_atom_site_label_1
_geom_bond_atom_site_label_2
_geom_bond_site_symmetry_2
_geom_bond_distance
_geom_bond_publ_flag
Br1 C18 . 1.8863(16) ?
O1 N5 . 1.228(2) ?
O2 N5 . 1.2337(19) ?
N1 C7 . 1.292(2) ?
N1 N2 . 1.3886(19) ?
N2 C16 . 1.365(2) ?
N2 C9 . 1.481(2) ?
N3 C17 . 1.332(2) ?
N3 C16 . 1.346(2) ?
N4 C19 . 1.334(2) ?
N4 C16 . 1.348(2) ?
N5 C13 . 1.471(2) ?
C1 C2 . 1.384(3) ?
C1 C6 . 1.399(3) ?
C1 H1A . 0.95(2) ?
C2 C3 . 1.394(3) ?
C2 H2A . 0.96(2) ?
C3 C4 . 1.383(3) ?
C3 H3A . 0.95(2) ?
C4 C5 . 1.392(3) ?
C4 H4A . 0.91(2) ?
C5 C6 . 1.400(2) ?
C5 H5A . 0.94(2) ?
C6 C7 . 1.468(2) ?
C7 C8 . 1.504(2) ?
C8 C9 . 1.539(2) ?
C8 H8A . 0.97(2) ?
C8 H8B . 0.95(2) ?
C9 C10 . 1.519(2) ?
C9 H9A . 0.995(19) ?
C10 C11 . 1.391(2) ?
C10 C15 . 1.393(2) ?
C11 C12 . 1.389(2) ?
C11 H11A . 0.91(2) ?
C12 C13 . 1.387(2) ?
C12 H12A . 0.93(2) ?
C13 C14 . 1.379(3) ?
C14 C15 . 1.390(2) ?
C14 H14A . 0.93(2) ?
C15 H15A . 0.94(2) ?
C17 C18 . 1.381(3) ?
C17 H17A . 0.96(2) ?
C18 C19 . 1.388(2) ?
C19 H19A . 0.98(2) ?

loop_
_geom_hbond_atom_site_label_D
_geom_hbond_atom_site_label_H
_geom_hbond_atom_site_label_A
_geom_hbond_site_symmetry_A
_geom_hbond_distance_DH
_geom_hbond_distance_HA
_geom_hbond_distance_DA
_geom_hbond_angle_DHA
_geom_hbond_publ_flag
C8 H8B O2 2_556 0.95(2) 2.41(2) 3.352(2) 176.0(17) yes
C11 H11A N4 2_566 0.92(2) 2.56(2) 3.431(2) 160.5(18) yes
C19 H19A O2 1_565 0.98(2) 2.58(2) 3.412(3) 143.3(17) yes

loop_
_geom_torsion_atom_site_label_1
_geom_torsion_atom_site_label_2
_geom_torsion_atom_site_label_3
_geom_torsion_atom_site_label_4
_geom_torsion_site_symmetry_1
_geom_torsion_site_symmetry_2
_geom_torsion_site_symmetry_3
_geom_torsion_site_symmetry_4
_geom_torsion
_geom_torsion_publ_flag
C7 N1 N2 C16 . . . . 170.72(14) ?
C7 N1 N2 C9 . . . . 2.42(18) ?
C6 C1 C2 C3 . . . . 1.8(3) ?
C1 C2 C3 C4 . . . . 0.1(3) ?
C2 C3 C4 C5 . . . . -1.8(3) ?
C3 C4 C5 C6 . . . . 1.6(3) ?
C2 C1 C6 C5 . . . . -1.9(3) ?
C2 C1 C6 C7 . . . . 177.49(16) ?
C4 C5 C6 C1 . . . . 0.2(3) ?
C4 C5 C6 C7 . . . . -179.20(16) ?
N2 N1 C7 C6 . . . . 177.49(14) ?
N2 N1 C7 C8 . . . . -2.15(19) ?
C1 C6 C7 N1 . . . . 10.4(2) ?
C5 C6 C7 N1 . . . . -170.23(16) ?
C1 C6 C7 C8 . . . . -170.01(16) ?
C5 C6 C7 C8 . . . . 9.4(2) ?
N1 C7 C8 C9 . . . . 1.11(19) ?
C6 C7 C8 C9 . . . . -178.52(15) ?
C16 N2 C9 C10 . . . . 68.9(2) ?
N1 N2 C9 C10 . . . . -123.07(15) ?
C16 N2 C9 C8 . . . . -169.64(15) ?
N1 N2 C9 C8 . . . . -1.64(17) ?
C7 C8 C9 N2 . . . . 0.35(16) ?
C7 C8 C9 C10 . . . . 121.86(15) ?
N2 C9 C10 C11 . . . . 49.0(2) ?
C8 C9 C10 C11 . . . . -65.5(2) ?
N2 C9 C10 C15 . . . . -133.70(16) ?
C8 C9 C10 C15 . . . . 111.76(18) ?
C15 C10 C11 C12 . . . . 1.4(2) ?
C9 C10 C11 C12 . . . . 178.62(15) ?
C10 C11 C12 C13 . . . . -0.2(2) ?
C11 C12 C13 C14 . . . . -1.2(2) ?
C11 C12 C13 N5 . . . . 179.18(14) ?
O1 N5 C13 C14 . . . . 178.59(15) ?
O2 N5 C13 C14 . . . . -0.9(2) ?
O1 N5 C13 C12 . . . . -1.8(2) ?
O2 N5 C13 C12 . . . . 178.73(14) ?
C12 C13 C14 C15 . . . . 1.5(3) ?
N5 C13 C14 C15 . . . . -178.92(15) ?
C13 C14 C15 C10 . . . . -0.3(3) ?
C11 C10 C15 C14 . . . . -1.1(2) ?
C9 C10 C15 C14 . . . . -178.41(15) ?
C17 N3 C16 N4 . . . . -1.6(2) ?
C17 N3 C16 N2 . . . . 178.34(14) ?
C19 N4 C16 N3 . . . . 1.4(2) ?
C19 N4 C16 N2 . . . . -178.54(14) ?
N1 N2 C16 N3 . . . . -178.10(14) ?
C9 N2 C16 N3 . . . . -11.0(2) ?
N1 N2 C16 N4 . . . . 1.8(2) ?
C9 N2 C16 N4 . . . . 168.92(14) ?
C16 N3 C17 C18 . . . . 0.3(2) ?
N3 C17 C18 C19 . . . . 1.0(3) ?
N3 C17 C18 Br1 . . . . -177.75(12) ?
C16 N4 C19 C18 . . . . 0.1(2) ?
C17 C18 C19 N4 . . . . -1.2(3) ?
Br1 C18 C19 N4 . . . . 177.53(13) ?
